data_4103223
loop_
_publ_author_name
'Qiang Zhang'
'Branko Mitasev'
'Ji Qi'
'John A. Porco'

_publ_section_title
;
 Total Synthesis of Plukenetione A
;
_journal_name_full 'Journal of the American Chemical Society'
_journal_page_first 14212
_journal_page_last 14215
_journal_paper_doi 10.1021/ja105784s
_journal_volume 132
_journal_year 2010
_chemical_formula_moiety 'C36 H37 Br O6'
_chemical_formula_sum 'C36 H37 Br O6'
_chemical_formula_weight 645.57
_chemical_name_systematic
; 
 ? 
;
_space_group_IT_number 14
_symmetry_cell_setting monoclinic
_symmetry_space_group_name_Hall '-P 2ybc'
_symmetry_space_group_name_H-M 'P 1 21/c 1'
_atom_sites_solution_hydrogens mixed
_atom_sites_solution_primary direct
_atom_sites_solution_secondary difmap
_audit_creation_method SHELXL-97
_cell_angle_alpha 90.00
_cell_angle_beta 91.709(2)
_cell_angle_gamma 90.00
_cell_formula_units_Z 4
_cell_length_a 16.1664(6)
_cell_length_b 22.2456(9)
_cell_length_c 8.7124(4)
_cell_measurement_reflns_used 5389
_cell_measurement_temperature 173(2)
_cell_measurement_theta_max 23.87
_cell_measurement_theta_min 2.52
_cell_volume 3131.9(2)
_computing_cell_refinement 'Bruker SAINT+'
_computing_data_collection 'Bruker APEX2'
_computing_data_reduction 'Bruker SAINT+'
_computing_molecular_graphics 'Bruker SHELXTL'
_computing_publication_material 'Bruker SHELXTL'
_computing_structure_refinement 'SHELXL-97 (Sheldrick, 1997)'
_computing_structure_solution 'SHELXS-97 (Sheldrick, 1990)'
_diffrn_ambient_temperature 173(2)
_diffrn_measured_fraction_theta_full 1.000
_diffrn_measured_fraction_theta_max 1.000
_diffrn_measurement_device_type 'Bruker X8 APEX II diffractometer'
_diffrn_measurement_method 'phi and omega scans'
_diffrn_radiation_monochromator graphite
_diffrn_radiation_source 'fine-focus sealed tube'
_diffrn_radiation_type MoK\a
_diffrn_radiation_wavelength 0.71073
_diffrn_reflns_av_R_equivalents 0.0424
_diffrn_reflns_av_sigmaI/netI 0.0370
_diffrn_reflns_limit_h_max 20
_diffrn_reflns_limit_h_min -20
_diffrn_reflns_limit_k_max 27
_diffrn_reflns_limit_k_min -25
_diffrn_reflns_limit_l_max 10
_diffrn_reflns_limit_l_min -10
_diffrn_reflns_number 31778
_diffrn_reflns_theta_full 26.37
_diffrn_reflns_theta_max 26.37
_diffrn_reflns_theta_min 1.56
_diffrn_standards_number 0
_exptl_absorpt_coefficient_mu 1.358
_exptl_absorpt_correction_T_max 0.8762
_exptl_absorpt_correction_T_min 0.6861
_exptl_absorpt_correction_type multi-scan
_exptl_absorpt_process_details SADABS
_exptl_crystal_colour colourless
_exptl_crystal_density_diffrn 1.369
_exptl_crystal_density_method 'not measured'
_exptl_crystal_description block
_exptl_crystal_F_000 1344
_exptl_crystal_size_max 0.30
_exptl_crystal_size_mid 0.20
_exptl_crystal_size_min 0.10
_refine_diff_density_max 0.866
_refine_diff_density_min -0.864
_refine_diff_density_rms 0.050
_refine_ls_extinction_method none
_refine_ls_goodness_of_fit_ref 1.007
_refine_ls_hydrogen_treatment mixed
_refine_ls_matrix_type full
_refine_ls_number_parameters 499
_refine_ls_number_reflns 6391
_refine_ls_number_restraints 0
_refine_ls_restrained_S_all 1.007
_refine_ls_R_factor_all 0.0734
_refine_ls_R_factor_gt 0.0414
_refine_ls_shift/su_max 0.010
_refine_ls_shift/su_mean 0.000
_refine_ls_structure_factor_coef Fsqd
_refine_ls_weighting_details 'calc w=1/[\s^2^(Fo^2^)+(0.0497P)^2^+1.9038P] where P=(Fo^2^+2Fc^2^)/3'
_refine_ls_weighting_scheme calc
_refine_ls_wR_factor_gt 0.0968
_refine_ls_wR_factor_ref 0.1122
_reflns_number_gt 4406
_reflns_number_total 6391
_reflns_threshold_expression >2sigma(I)
_cod_data_source_file ja105784s_si_003.cif
_cod_data_source_block porco131
_cod_database_code 4103223

loop_
_symmetry_equiv_pos_as_xyz
'x, y, z'
'-x, y+1/2, -z+1/2'
'-x, -y, -z'
'x, -y-1/2, z-1/2'

loop_
_atom_site_label
_atom_site_type_symbol
_atom_site_fract_x
_atom_site_fract_y
_atom_site_fract_z
_atom_site_U_iso_or_equiv
_atom_site_adp_type
_atom_site_occupancy
_atom_site_symmetry_multiplicity
_atom_site_calc_flag
_atom_site_refinement_flags
_atom_site_disorder_assembly
_atom_site_disorder_group
Br1 Br 0.388217(19) 0.260146(18) 0.28656(4) 0.07091(15) Uani 1 1 d . . .
O1 O 0.69354(9) 0.40446(7) -0.06447(17) 0.0311(4) Uani 1 1 d . . .
O2 O 0.77446(10) 0.37101(8) 0.13400(19) 0.0398(4) Uani 1 1 d . . .
O3 O 0.66364(11) 0.32636(9) -0.3852(2) 0.0463(5) Uani 1 1 d . . .
O4 O 0.74008(10) 0.45851(9) -0.54519(19) 0.0447(5) Uani 1 1 d . . .
O5 O 1.00044(13) 0.44911(9) -0.1154(3) 0.0529(5) Uani 1 1 d . . .
H5O H 1.022(2) 0.4484(15) -0.028(4) 0.068(11) Uiso 1 1 d . . .
O6 O 0.88815(10) 0.55637(8) -0.1641(2) 0.0431(4) Uani 1 1 d . . .
C1 C 0.75387(12) 0.43286(11) -0.1489(3) 0.0279(5) Uani 1 1 d . . .
C2 C 0.75792(13) 0.40540(11) -0.3078(3) 0.0296(5) Uani 1 1 d . . .
C3 C 0.83274(14) 0.35848(11) -0.3214(3) 0.0329(5) Uani 1 1 d . . .
C4 C 0.91840(13) 0.39098(12) -0.2972(3) 0.0329(6) Uani 1 1 d . . .
H4 H 0.9539(14) 0.3647(10) -0.349(3) 0.029(6) Uiso 1 1 d . . .
C5 C 0.92319(15) 0.44983(13) -0.3885(3) 0.0389(6) Uani 1 1 d . . .
H5B H 0.9257(15) 0.4406(11) -0.494(3) 0.037(7) Uiso 1 1 d . . .
H5A H 0.9721(17) 0.4720(12) -0.359(3) 0.040(7) Uiso 1 1 d . . .
C6 C 0.84892(14) 0.49349(12) -0.3743(3) 0.0360(6) Uani 1 1 d . A .
C7 C 0.84644(13) 0.51386(11) -0.2070(3) 0.0327(5) Uani 1 1 d . . .
C8 C 0.79219(13) 0.48248(11) -0.0995(3) 0.0312(5) Uani 1 1 d . . .
C9 C 0.77620(14) 0.45537(12) -0.4217(3) 0.0347(6) Uani 1 1 d . . .
C10 C 0.70774(14) 0.37560(11) 0.0731(3) 0.0300(5) Uani 1 1 d . . .
C11 C 0.62883(13) 0.35037(11) 0.1263(2) 0.0278(5) Uani 1 1 d . . .
C12 C 0.63148(16) 0.31260(13) 0.2515(3) 0.0396(6) Uani 1 1 d . . .
H12 H 0.6810(19) 0.3066(13) 0.303(3) 0.054(8) Uiso 1 1 d . . .
C13 C 0.55985(17) 0.28633(14) 0.3019(3) 0.0465(7) Uani 1 1 d . . .
H13 H 0.5626(18) 0.2601(13) 0.386(3) 0.049(8) Uiso 1 1 d . . .
C14 C 0.48648(15) 0.29814(12) 0.2244(3) 0.0393(6) Uani 1 1 d . . .
C15 C 0.48234(16) 0.33646(13) 0.1018(3) 0.0417(6) Uani 1 1 d . . .
H15 H 0.4311(19) 0.3458(13) 0.051(3) 0.056(9) Uiso 1 1 d . . .
C16 C 0.55359(15) 0.36284(13) 0.0522(3) 0.0377(6) Uani 1 1 d . . .
H16 H 0.5512(15) 0.3885(12) -0.034(3) 0.039(7) Uiso 1 1 d . . .
C17 C 0.67099(14) 0.37840(13) -0.3502(3) 0.0348(6) Uani 1 1 d . . .
C18 C 0.59523(14) 0.41726(12) -0.3410(3) 0.0346(6) Uani 1 1 d . . .
C19 C 0.59492(15) 0.47843(14) -0.3136(3) 0.0382(6) Uani 1 1 d . . .
H19 H 0.6427(17) 0.5010(12) -0.311(3) 0.035(7) Uiso 1 1 d . . .
C20 C 0.52130(17) 0.50915(17) -0.2981(3) 0.0491(7) Uani 1 1 d . . .
H20 H 0.5230(17) 0.5502(14) -0.282(3) 0.047(8) Uiso 1 1 d . . .
C21 C 0.44698(17) 0.47878(19) -0.3098(3) 0.0561(9) Uani 1 1 d . . .
H21 H 0.400(2) 0.5003(14) -0.302(3) 0.057(9) Uiso 1 1 d . . .
C22 C 0.44612(17) 0.41830(19) -0.3378(3) 0.0566(9) Uani 1 1 d . . .
H22 H 0.395(2) 0.3954(15) -0.349(4) 0.071(10) Uiso 1 1 d . . .
C23 C 0.51947(16) 0.38738(16) -0.3545(3) 0.0458(7) Uani 1 1 d . . .
H23 H 0.5218(17) 0.3448(14) -0.377(3) 0.049(9) Uiso 1 1 d . . .
C24 C 0.82380(15) 0.30719(12) -0.2066(3) 0.0397(6) Uani 1 1 d . . .
H24A H 0.7704 0.2872 -0.2248 0.060 Uiso 1 1 calc R . .
H24B H 0.8267 0.3233 -0.1019 0.060 Uiso 1 1 calc R . .
H24C H 0.8686 0.2781 -0.2194 0.060 Uiso 1 1 calc R . .
C25 C 0.83229(16) 0.33114(14) -0.4837(3) 0.0459(7) Uani 1 1 d . . .
H25A H 0.8817 0.3062 -0.4949 0.069 Uiso 1 1 calc R . .
H25B H 0.8322 0.3635 -0.5601 0.069 Uiso 1 1 calc R . .
H25C H 0.7827 0.3063 -0.4996 0.069 Uiso 1 1 calc R . .
C26 C 0.95409(14) 0.39454(12) -0.1297(3) 0.0343(6) Uani 1 1 d . . .
H26A H 0.9119(14) 0.3948(10) -0.056(3) 0.028(6) Uiso 1 1 d . . .
C27 C 1.01038(15) 0.34296(12) -0.0933(3) 0.0364(6) Uani 1 1 d . . .
H27 H 1.0441(15) 0.3328(11) -0.170(3) 0.035(7) Uiso 1 1 d . . .
C28 C 1.02341(16) 0.31592(12) 0.0407(3) 0.0429(6) Uani 1 1 d . . .
C29 C 1.0879(2) 0.26712(15) 0.0579(4) 0.0655(9) Uani 1 1 d . . .
H29A H 1.1167 0.2626 -0.0388 0.098 Uiso 1 1 calc R . .
H29B H 1.0610 0.2291 0.0837 0.098 Uiso 1 1 calc R . .
H29C H 1.1279 0.2780 0.1400 0.098 Uiso 1 1 calc R . .
C30 C 0.97921(18) 0.33094(15) 0.1831(3) 0.0557(8) Uani 1 1 d . . .
H30A H 0.9359 0.3606 0.1594 0.084 Uiso 1 1 calc R . .
H30B H 1.0186 0.3476 0.2595 0.084 Uiso 1 1 calc R . .
H30C H 0.9541 0.2945 0.2242 0.084 Uiso 1 1 calc R . .
C31 C 0.85973(18) 0.54752(15) -0.4812(4) 0.0503(8) Uani 1 1 d . . .
H31B H 0.9091(18) 0.5667(12) -0.446(3) 0.045(8) Uiso 1 1 d . . .
H31A H 0.869(2) 0.5340(15) -0.583(4) 0.068(10) Uiso 1 1 d . . .
C32 C 0.7850(5) 0.5851(5) -0.4998(10) 0.042(2) Uani 0.619(17) 1 d P A 1
H32A H 0.7380 0.5704 -0.5560 0.050 Uiso 0.619(17) 1 calc PR A 1
C32' C 0.7994(9) 0.6034(7) -0.441(2) 0.046(3) Uani 0.381(17) 1 d P A 2
H32B H 0.7898 0.6135 -0.3366 0.055 Uiso 0.381(17) 1 calc PR A 2
C33 C 0.7835(5) 0.6374(4) -0.4405(16) 0.080(3) Uani 0.619(17) 1 d P A 1
H33A H 0.8305 0.6522 -0.3843 0.095 Uiso 0.619(17) 1 calc PR A 1
H33B H 0.7354 0.6617 -0.4524 0.095 Uiso 0.619(17) 1 calc PR A 1
C33' C 0.7646(7) 0.6340(5) -0.550(2) 0.067(4) Uani 0.381(17) 1 d P A 2
H33C H 0.7743 0.6238 -0.6538 0.081 Uiso 0.381(17) 1 calc PR A 2
H33D H 0.7293 0.6667 -0.5269 0.081 Uiso 0.381(17) 1 calc PR A 2
C34 C 0.78060(18) 0.51232(13) 0.0534(3) 0.0408(6) Uani 1 1 d . . .
H34B H 0.835(2) 0.5248(14) 0.095(3) 0.060(9) Uiso 1 1 d . . .
H34A H 0.7592(18) 0.4850(13) 0.124(3) 0.052(8) Uiso 1 1 d . . .
C35 C 0.72424(18) 0.56553(16) 0.0364(4) 0.0548(8) Uani 1 1 d . . .
H35A H 0.667(2) 0.5559(15) 0.009(4) 0.076(11) Uiso 1 1 d . . .
C36 C 0.7474(3) 0.6203(2) 0.0539(6) 0.0860(14) Uani 1 1 d . . .
H36B H 0.803(2) 0.6288(15) 0.088(4) 0.074(10) Uiso 1 1 d . . .
H36A H 0.711(3) 0.651(2) 0.049(5) 0.101(14) Uiso 1 1 d . . .

loop_
_atom_site_aniso_label
_atom_site_aniso_U_11
_atom_site_aniso_U_22
_atom_site_aniso_U_33
_atom_site_aniso_U_23
_atom_site_aniso_U_13
_atom_site_aniso_U_12
Br1 0.04346(19) 0.0864(3) 0.0839(3) 0.0202(2) 0.02010(16) -0.01849(16)
O1 0.0234(8) 0.0437(10) 0.0264(8) 0.0074(7) 0.0017(6) -0.0033(7)
O2 0.0248(9) 0.0620(12) 0.0324(9) 0.0087(8) -0.0034(7) -0.0006(8)
O3 0.0358(10) 0.0501(13) 0.0524(12) -0.0091(9) -0.0074(8) -0.0025(9)
O4 0.0322(9) 0.0749(14) 0.0270(9) 0.0105(9) 0.0014(7) 0.0102(9)
O5 0.0538(12) 0.0411(12) 0.0621(14) 0.0031(10) -0.0274(11) -0.0012(9)
O6 0.0305(9) 0.0401(11) 0.0588(12) 0.0065(9) 0.0016(8) -0.0045(8)
C1 0.0177(10) 0.0381(14) 0.0280(12) 0.0068(10) 0.0018(8) 0.0026(10)
C2 0.0220(11) 0.0401(14) 0.0266(12) 0.0014(10) 0.0000(9) 0.0014(10)
C3 0.0257(11) 0.0421(15) 0.0309(12) -0.0046(11) -0.0005(9) 0.0079(10)
C4 0.0224(11) 0.0455(15) 0.0309(13) -0.0026(11) 0.0040(9) 0.0078(10)
C5 0.0238(12) 0.0586(18) 0.0347(15) 0.0080(12) 0.0085(10) 0.0052(12)
C6 0.0231(11) 0.0486(16) 0.0367(13) 0.0140(12) 0.0078(10) 0.0030(11)
C7 0.0200(11) 0.0346(14) 0.0435(14) 0.0073(11) 0.0015(10) 0.0033(10)
C8 0.0250(11) 0.0371(14) 0.0317(12) 0.0015(10) 0.0029(9) 0.0008(10)
C9 0.0235(11) 0.0503(16) 0.0306(13) 0.0050(11) 0.0072(10) 0.0104(11)
C10 0.0302(12) 0.0357(14) 0.0245(12) 0.0015(10) 0.0046(9) 0.0011(10)
C11 0.0273(11) 0.0328(13) 0.0237(11) -0.0024(10) 0.0044(9) -0.0008(10)
C12 0.0332(13) 0.0502(17) 0.0352(14) 0.0079(12) 0.0001(11) -0.0021(12)
C13 0.0460(16) 0.0538(18) 0.0401(15) 0.0157(14) 0.0060(12) -0.0075(14)
C14 0.0327(13) 0.0413(15) 0.0447(15) -0.0019(12) 0.0144(11) -0.0084(11)
C15 0.0272(13) 0.0546(18) 0.0437(15) 0.0036(13) 0.0054(11) 0.0000(12)
C16 0.0319(13) 0.0473(16) 0.0340(14) 0.0092(12) 0.0040(10) 0.0026(11)
C17 0.0279(12) 0.0504(18) 0.0261(12) 0.0020(11) -0.0011(9) 0.0001(11)
C18 0.0240(11) 0.0527(17) 0.0269(12) 0.0051(11) -0.0015(9) 0.0024(11)
C19 0.0263(13) 0.0552(19) 0.0332(14) 0.0030(12) 0.0007(10) 0.0052(12)
C20 0.0426(16) 0.066(2) 0.0392(15) 0.0028(14) 0.0035(12) 0.0165(15)
C21 0.0293(15) 0.094(3) 0.0455(17) 0.0114(17) 0.0058(12) 0.0193(16)
C22 0.0251(14) 0.093(3) 0.0513(18) 0.0131(17) 0.0007(12) -0.0017(15)
C23 0.0290(13) 0.065(2) 0.0429(16) 0.0101(14) -0.0017(11) -0.0038(13)
C24 0.0335(13) 0.0379(15) 0.0473(15) -0.0011(12) -0.0045(11) 0.0050(11)
C25 0.0366(14) 0.0628(19) 0.0381(14) -0.0140(13) -0.0040(11) 0.0129(13)
C26 0.0253(12) 0.0414(15) 0.0360(13) -0.0009(11) 0.0003(10) 0.0013(11)
C27 0.0312(13) 0.0405(16) 0.0374(14) -0.0008(12) -0.0011(11) 0.0030(11)
C28 0.0363(14) 0.0428(16) 0.0490(16) 0.0059(13) -0.0090(12) -0.0068(12)
C29 0.068(2) 0.055(2) 0.072(2) 0.0152(17) -0.0153(18) 0.0135(17)
C30 0.0462(16) 0.074(2) 0.0470(17) 0.0163(15) -0.0013(13) -0.0148(15)
C31 0.0333(14) 0.064(2) 0.0545(19) 0.0273(16) 0.0120(13) 0.0014(14)
C32 0.036(3) 0.046(5) 0.044(4) 0.010(3) -0.003(3) 0.000(3)
C32' 0.043(6) 0.049(10) 0.044(7) 0.012(7) -0.004(6) -0.002(6)
C33 0.071(5) 0.057(5) 0.110(10) -0.004(5) -0.027(4) 0.017(4)
C33' 0.064(7) 0.073(8) 0.064(8) 0.017(6) -0.006(6) 0.007(5)
C34 0.0412(15) 0.0440(17) 0.0375(15) -0.0036(13) 0.0072(12) -0.0076(13)
C35 0.0334(15) 0.063(2) 0.068(2) -0.0240(16) 0.0094(14) -0.0006(15)
C36 0.045(2) 0.067(3) 0.146(4) -0.022(3) 0.002(2) 0.014(2)

loop_
_atom_type_symbol
_atom_type_description
_atom_type_scat_dispersion_real
_atom_type_scat_dispersion_imag
_atom_type_scat_source
C C 0.0033 0.0016 'International Tables Vol C Tables 4.2.6.8 and 6.1.1.4'
H H 0.0000 0.0000 'International Tables Vol C Tables 4.2.6.8 and 6.1.1.4'
O O 0.0106 0.0060 'International Tables Vol C Tables 4.2.6.8 and 6.1.1.4'
Br Br -0.2901 2.4595 'International Tables Vol C Tables 4.2.6.8 and 6.1.1.4'

loop_
_geom_angle_atom_site_label_1
_geom_angle_atom_site_label_2
_geom_angle_atom_site_label_3
_geom_angle
C10 O1 C1 124.92(17)
C8 C1 O1 122.2(2)
C8 C1 C2 126.7(2)
O1 C1 C2 110.48(19)
C1 C2 C9 108.3(2)
C1 C2 C17 107.92(18)
C9 C2 C17 108.47(18)
C1 C2 C3 112.49(17)
C9 C2 C3 105.37(17)
C17 C2 C3 114.0(2)
C24 C3 C25 108.0(2)
C24 C3 C4 110.87(19)
C25 C3 C4 106.57(19)
C24 C3 C2 110.57(19)
C25 C3 C2 109.99(18)
C4 C3 C2 110.7(2)
C5 C4 C26 114.8(2)
C5 C4 C3 112.4(2)
C26 C4 C3 116.76(19)
C4 C5 C6 116.20(19)
C9 C6 C7 112.83(19)
C9 C6 C31 112.3(2)
C7 C6 C31 110.7(2)
C9 C6 C5 103.1(2)
C7 C6 C5 107.69(19)
C31 C6 C5 109.86(19)
O6 C7 C8 120.5(2)
O6 C7 C6 119.6(2)
C8 C7 C6 119.8(2)
C1 C8 C7 117.8(2)
C1 C8 C34 125.7(2)
C7 C8 C34 116.4(2)
O4 C9 C6 124.5(2)
O4 C9 C2 121.5(2)
C6 C9 C2 113.5(2)
O2 C10 O1 123.6(2)
O2 C10 C11 127.2(2)
O1 C10 C11 109.09(18)
C12 C11 C16 119.8(2)
C12 C11 C10 118.2(2)
C16 C11 C10 122.0(2)
C11 C12 C13 120.2(2)
C14 C13 C12 118.9(3)
C15 C14 C13 121.7(2)
C15 C14 Br1 118.71(19)
C13 C14 Br1 119.6(2)
C14 C15 C16 119.3(2)
C15 C16 C11 120.0(2)
O3 C17 C18 119.5(2)
O3 C17 C2 120.8(2)
C18 C17 C2 119.7(2)
C19 C18 C23 118.4(2)
C19 C18 C17 125.7(2)
C23 C18 C17 115.9(3)
C18 C19 C20 120.8(3)
C21 C20 C19 120.1(3)
C22 C21 C20 120.0(3)
C21 C22 C23 120.3(3)
C22 C23 C18 120.5(3)
O5 C26 C27 108.63(19)
O5 C26 C4 107.7(2)
C27 C26 C4 111.5(2)
C28 C27 C26 128.1(2)
C27 C28 C30 124.4(3)
C27 C28 C29 120.4(3)
C30 C28 C29 115.2(3)
C32 C31 C6 113.8(3)
C32 C31 C32' 25.2(4)
C6 C31 C32' 112.8(5)
C33 C32 C31 119.9(10)
C33' C32' C31 119.6(16)
C35 C34 C8 110.7(2)
C36 C35 C34 124.4(3)

loop_
_geom_bond_atom_site_label_1
_geom_bond_atom_site_label_2
_geom_bond_distance
Br1 C14 1.893(2)
O1 C10 1.373(3)
O1 C1 1.391(3)
O2 C10 1.192(3)
O3 C17 1.202(3)
O4 C9 1.211(3)
O5 C26 1.430(3)
O6 C7 1.214(3)
C1 C8 1.331(3)
C1 C2 1.517(3)
C2 C9 1.525(3)
C2 C17 1.562(3)
C2 C3 1.605(3)
C3 C24 1.527(4)
C3 C25 1.539(3)
C3 C4 1.571(3)
C4 C5 1.535(4)
C4 C26 1.555(3)
C5 C6 1.552(3)
C6 C9 1.498(4)
C6 C7 1.528(4)
C6 C31 1.534(4)
C7 C8 1.478(3)
C8 C34 1.504(3)
C10 C11 1.480(3)
C11 C12 1.377(3)
C11 C16 1.388(3)
C12 C13 1.380(4)
C13 C14 1.373(4)
C14 C15 1.366(4)
C15 C16 1.374(3)
C17 C18 1.503(3)
C18 C19 1.382(4)
C18 C23 1.395(4)
C19 C20 1.382(4)
C20 C21 1.380(4)
C21 C22 1.367(5)
C22 C23 1.382(4)
C26 C27 1.493(4)
C27 C28 1.324(4)
C28 C30 1.488(4)
C28 C29 1.510(4)
C31 C32 1.475(9)
C31 C32' 1.626(16)
C32 C33 1.274(19)
C32' C33' 1.29(3)
C34 C35 1.498(4)
C35 C36 1.283(5)
